data_4085933
loop_
_publ_author_name
'Bellow, James A.'
'Yousif, Maryam'
'Cabelof, Alyssa C.'
'Lord, Richard L.'
'Groysman, Stanislav'

_publ_section_title
;
 Reactivity Modes of an Iron Bis(alkoxide) Complex with Aryl Azides:
 Catalytic Nitrene Coupling vs Formation of Iron(III) Imido Dimers
;
_journal_issue 12
_journal_name_full Organometallics
_journal_page_first 2917
_journal_paper_doi 10.1021/acs.organomet.5b00231
_journal_volume 34
_journal_year 2015
_chemical_formula_sum 'C27 H40 Fe N O2'
_chemical_formula_weight 466.45
_chemical_name_systematic
; 
 ? 
;
_space_group_IT_number 14
_symmetry_cell_setting monoclinic
_symmetry_space_group_name_Hall '-P 2ybc'
_symmetry_space_group_name_H-M 'P 1 21/c 1'
_atom_sites_solution_hydrogens geom
_atom_sites_solution_primary direct
_atom_sites_solution_secondary difmap
_audit_creation_method SHELXL-97
_cell_angle_alpha 90.00
_cell_angle_beta 106.326(3)
_cell_angle_gamma 90.00
_cell_formula_units_Z 4
_cell_length_a 9.3779(6)
_cell_length_b 19.846(2)
_cell_length_c 14.4267(11)
_cell_measurement_temperature 100(2)
_cell_volume 2576.7(4)
_computing_structure_refinement 'SHELXL-97 (Sheldrick, 1997)'
_computing_structure_solution 'SHELXS-97 (Sheldrick, 1990)'
_diffrn_ambient_temperature 100(2)
_diffrn_measured_fraction_theta_full 0.995
_diffrn_measured_fraction_theta_max 0.995
_diffrn_measurement_device_type 'Bruker Apex2'
_diffrn_radiation_monochromator graphite
_diffrn_radiation_source 'fine-focus sealed tube'
_diffrn_radiation_type MoK\a
_diffrn_radiation_wavelength 0.71073
_diffrn_reflns_av_R_equivalents 0.0287
_diffrn_reflns_av_sigmaI/netI 0.0223
_diffrn_reflns_limit_h_max 12
_diffrn_reflns_limit_h_min -11
_diffrn_reflns_limit_k_max 21
_diffrn_reflns_limit_k_min -27
_diffrn_reflns_limit_l_max 19
_diffrn_reflns_limit_l_min -19
_diffrn_reflns_number 54958
_diffrn_reflns_theta_full 29.23
_diffrn_reflns_theta_max 29.23
_diffrn_reflns_theta_min 1.79
_exptl_absorpt_coefficient_mu 0.607
_exptl_absorpt_correction_T_max 0.9145
_exptl_absorpt_correction_T_min 0.8631
_exptl_absorpt_correction_type empirical
_exptl_absorpt_process_details SADABS
_exptl_crystal_colour red
_exptl_crystal_density_diffrn 1.202
_exptl_crystal_density_method 'not measured'
_exptl_crystal_description plates
_exptl_crystal_F_000 1004
_exptl_crystal_size_max 0.25
_exptl_crystal_size_mid 0.20
_exptl_crystal_size_min 0.15
_refine_diff_density_max 0.661
_refine_diff_density_min -0.517
_refine_diff_density_rms 0.071
_refine_ls_extinction_method none
_refine_ls_goodness_of_fit_ref 1.043
_refine_ls_hydrogen_treatment constr
_refine_ls_matrix_type full
_refine_ls_number_parameters 288
_refine_ls_number_reflns 6950
_refine_ls_number_restraints 0
_refine_ls_restrained_S_all 1.043
_refine_ls_R_factor_all 0.0500
_refine_ls_R_factor_gt 0.0394
_refine_ls_shift/su_max 0.001
_refine_ls_shift/su_mean 0.000
_refine_ls_structure_factor_coef Fsqd
_refine_ls_weighting_details 'calc w=1/[\s^2^(Fo^2^)+(0.0564P)^2^+1.5650P] where P=(Fo^2^+2Fc^2^)/3'
_refine_ls_weighting_scheme calc
_refine_ls_wR_factor_gt 0.1002
_refine_ls_wR_factor_ref 0.1069
_reflns_number_gt 5907
_reflns_number_total 6950
_reflns_threshold_expression >2sigma(I)
_cod_data_source_file om5b00231_si_002.cif
_cod_data_source_block sg448_0m_compound_7
_cod_depositor_comments 'Adding full bibliography for 4085929--4085933.cif.'
_cod_original_cell_volume 2576.8(4)
_cod_original_sg_symbol_H-M P21/c
_cod_database_code 4085933

loop_
_symmetry_equiv_pos_as_xyz
'x, y, z'
'-x, y+1/2, -z+1/2'
'-x, -y, -z'
'x, -y-1/2, z-1/2'

loop_
_atom_site_label
_atom_site_type_symbol
_atom_site_fract_x
_atom_site_fract_y
_atom_site_fract_z
_atom_site_U_iso_or_equiv
_atom_site_adp_type
_atom_site_occupancy
_atom_site_symmetry_multiplicity
_atom_site_calc_flag
_atom_site_refinement_flags
Fe1 Fe 0.56744(2) 0.536160(11) 0.570843(14) 0.01360(7) Uani 1 1 d .
O2 O 0.72596(12) 0.59093(6) 0.52609(8) 0.0217(2) Uani 1 1 d .
N1 N 0.40125(14) 0.55348(7) 0.46583(9) 0.0158(2) Uani 1 1 d .
C15 C 0.30471(16) 0.60396(8) 0.42071(10) 0.0169(3) Uani 1 1 d .
C16 C 0.30501(17) 0.66726(8) 0.46480(12) 0.0205(3) Uani 1 1 d .
H16 H 0.3736 0.6757 0.5260 0.025 Uiso 1 1 calc R
C17 C 0.20577(19) 0.71798(9) 0.41989(14) 0.0269(4) Uani 1 1 d .
C22 C 0.2025(3) 0.78391(10) 0.47147(18) 0.0409(5) Uani 1 1 d .
H22A H 0.1604 0.8191 0.4240 0.061 Uiso 1 1 calc R
H22B H 0.3038 0.7964 0.5079 0.061 Uiso 1 1 calc R
H22C H 0.1412 0.7790 0.5160 0.061 Uiso 1 1 calc R
C18 C 0.1076(2) 0.70552(10) 0.32914(14) 0.0306(4) Uani 1 1 d .
H18 H 0.0415 0.7401 0.2978 0.037 Uiso 1 1 calc R
C19 C 0.10440(19) 0.64347(10) 0.28353(12) 0.0286(4) Uani 1 1 d .
C20 C 0.20242(18) 0.59299(9) 0.32952(11) 0.0217(3) Uani 1 1 d .
H20 H 0.2002 0.5505 0.2989 0.026 Uiso 1 1 calc R
C21 C -0.0035(2) 0.63030(13) 0.18600(15) 0.0451(6) Uani 1 1 d .
H21A H -0.1050 0.6293 0.1921 0.068 Uiso 1 1 calc R
H21B H 0.0195 0.5869 0.1613 0.068 Uiso 1 1 calc R
H21C H 0.0047 0.6662 0.1412 0.068 Uiso 1 1 calc R
O1 O 0.61610(12) 0.55449(6) 0.70050(7) 0.0189(2) Uani 1 1 d .
C1 C 0.56849(19) 0.58808(9) 0.77245(11) 0.0215(3) Uani 1 1 d .
C2 C 0.7015(2) 0.57952(11) 0.87004(12) 0.0357(4) Uani 1 1 d .
C8 C 0.7240(3) 0.50630(13) 0.90447(14) 0.0467(6) Uani 1 1 d .
H8A H 0.7357 0.4777 0.8517 0.070 Uiso 1 1 calc R
H8B H 0.6375 0.4913 0.9243 0.070 Uiso 1 1 calc R
H8C H 0.8133 0.5031 0.9594 0.070 Uiso 1 1 calc R
C4 C 0.6839(3) 0.62389(15) 0.95477(14) 0.0591(8) Uani 1 1 d .
H4A H 0.5941 0.6103 0.9720 0.089 Uiso 1 1 calc R
H4B H 0.6755 0.6713 0.9350 0.089 Uiso 1 1 calc R
H4C H 0.7708 0.6180 1.0107 0.089 Uiso 1 1 calc R
C3 C 0.8476(2) 0.60135(13) 0.85007(15) 0.0448(5) Uani 1 1 d .
H3A H 0.9307 0.5937 0.9079 0.067 Uiso 1 1 calc R
H3B H 0.8424 0.6493 0.8334 0.067 Uiso 1 1 calc R
H3C H 0.8628 0.5749 0.7962 0.067 Uiso 1 1 calc R
C9 C 0.55465(19) 0.66430(9) 0.74706(12) 0.0245(3) Uani 1 1 d .
C14 C 0.4698(2) 0.71049(10) 0.78229(15) 0.0346(4) Uani 1 1 d .
H14 H 0.4182 0.6955 0.8265 0.042 Uiso 1 1 calc R
C13 C 0.4591(3) 0.77746(11) 0.75444(17) 0.0427(5) Uani 1 1 d .
H13 H 0.3983 0.8073 0.7782 0.051 Uiso 1 1 calc R
C12 C 0.5361(3) 0.80127(11) 0.69243(18) 0.0451(5) Uani 1 1 d .
H12 H 0.5282 0.8472 0.6733 0.054 Uiso 1 1 calc R
C11 C 0.6244(2) 0.75779(10) 0.65871(16) 0.0374(4) Uani 1 1 d .
H11 H 0.6795 0.7739 0.6172 0.045 Uiso 1 1 calc R
C10 C 0.6328(2) 0.69018(9) 0.68540(13) 0.0272(4) Uani 1 1 d .
H10 H 0.6935 0.6607 0.6610 0.033 Uiso 1 1 calc R
C7 C 0.4105(2) 0.55529(10) 0.77099(13) 0.0276(4) Uani 1 1 d .
C6 C 0.4100(3) 0.47935(11) 0.74866(18) 0.0420(5) Uani 1 1 d .
H6A H 0.3170 0.4592 0.7536 0.063 Uiso 1 1 calc R
H6B H 0.4942 0.4576 0.7951 0.063 Uiso 1 1 calc R
H6C H 0.4187 0.4729 0.6831 0.063 Uiso 1 1 calc R
C27 C 0.2864(2) 0.58519(10) 0.68776(14) 0.0304(4) Uani 1 1 d .
H27A H 0.1956 0.5585 0.6788 0.046 Uiso 1 1 calc R
H27B H 0.3171 0.5843 0.6282 0.046 Uiso 1 1 calc R
H27C H 0.2673 0.6318 0.7032 0.046 Uiso 1 1 calc R
C5 C 0.3610(3) 0.56168(13) 0.86429(16) 0.0464(6) Uani 1 1 d .
H5A H 0.3592 0.6093 0.8818 0.070 Uiso 1 1 calc R
H5B H 0.4309 0.5373 0.9169 0.070 Uiso 1 1 calc R
H5C H 0.2613 0.5425 0.8533 0.070 Uiso 1 1 calc R
C23 C 0.69153(19) 0.64714(9) 0.45794(12) 0.0248(3) Uani 1 1 d .
H23A H 0.6368 0.6829 0.4814 0.030 Uiso 1 1 calc R
H23B H 0.6309 0.6318 0.3936 0.030 Uiso 1 1 calc R
C28 C 0.8401(3) 0.67213(13) 0.4533(3) 0.0617(8) Uani 1 1 d .
H28A H 0.8345 0.6901 0.3883 0.074 Uiso 1 1 calc R
H28B H 0.8781 0.7078 0.5019 0.074 Uiso 1 1 calc R
C25 C 0.9361(3) 0.61106(16) 0.4747(3) 0.0714(10) Uani 1 1 d .
H25A H 1.0416 0.6237 0.5029 0.086 Uiso 1 1 calc R
H25B H 0.9270 0.5844 0.4154 0.086 Uiso 1 1 calc R
C26 C 0.8797(2) 0.57197(13) 0.54590(18) 0.0427(5) Uani 1 1 d .
H26A H 0.8894 0.5229 0.5368 0.051 Uiso 1 1 calc R
H26B H 0.9353 0.5839 0.6129 0.051 Uiso 1 1 calc R

loop_
_atom_site_aniso_label
_atom_site_aniso_U_11
_atom_site_aniso_U_22
_atom_site_aniso_U_33
_atom_site_aniso_U_23
_atom_site_aniso_U_13
_atom_site_aniso_U_12
Fe1 0.01282(11) 0.01689(12) 0.01071(10) -0.00032(7) 0.00268(7) -0.00056(8)
O2 0.0157(5) 0.0261(6) 0.0246(5) 0.0065(4) 0.0076(4) -0.0001(4)
N1 0.0140(6) 0.0194(6) 0.0137(5) 0.0003(5) 0.0035(4) 0.0007(5)
C15 0.0129(6) 0.0209(7) 0.0180(6) 0.0042(5) 0.0063(5) 0.0008(5)
C16 0.0174(7) 0.0213(8) 0.0245(7) 0.0022(6) 0.0090(6) 0.0005(6)
C17 0.0235(8) 0.0224(8) 0.0393(9) 0.0076(7) 0.0162(7) 0.0044(6)
C22 0.0437(12) 0.0239(10) 0.0607(13) 0.0034(9) 0.0236(10) 0.0083(8)
C18 0.0239(8) 0.0345(10) 0.0356(9) 0.0170(8) 0.0119(7) 0.0125(7)
C19 0.0198(8) 0.0417(10) 0.0235(8) 0.0104(7) 0.0048(6) 0.0070(7)
C20 0.0172(7) 0.0294(9) 0.0180(7) 0.0027(6) 0.0039(6) 0.0028(6)
C21 0.0315(10) 0.0678(16) 0.0287(9) 0.0112(10) -0.0036(8) 0.0155(10)
O1 0.0211(5) 0.0231(6) 0.0124(5) -0.0029(4) 0.0044(4) -0.0012(4)
C1 0.0257(8) 0.0265(8) 0.0126(6) -0.0037(6) 0.0057(6) -0.0009(6)
C2 0.0391(11) 0.0495(12) 0.0132(7) -0.0056(7) -0.0014(7) 0.0065(9)
C8 0.0545(14) 0.0624(15) 0.0215(9) 0.0142(9) 0.0078(9) 0.0195(12)
C4 0.0660(17) 0.084(2) 0.0175(9) -0.0196(10) -0.0044(9) 0.0137(14)
C3 0.0310(11) 0.0611(15) 0.0309(10) -0.0090(10) -0.0099(8) -0.0017(10)
C9 0.0241(8) 0.0257(8) 0.0216(7) -0.0086(6) 0.0033(6) -0.0034(6)
C14 0.0331(10) 0.0354(10) 0.0365(10) -0.0156(8) 0.0116(8) -0.0028(8)
C13 0.0425(12) 0.0329(11) 0.0515(12) -0.0193(9) 0.0112(10) 0.0026(9)
C12 0.0520(13) 0.0223(10) 0.0579(14) -0.0120(9) 0.0102(11) -0.0056(9)
C11 0.0423(11) 0.0262(10) 0.0432(11) -0.0060(8) 0.0112(9) -0.0132(8)
C10 0.0280(9) 0.0248(9) 0.0277(8) -0.0085(7) 0.0057(7) -0.0076(7)
C7 0.0328(9) 0.0308(9) 0.0241(8) 0.0017(7) 0.0160(7) -0.0025(7)
C6 0.0472(13) 0.0305(10) 0.0565(13) 0.0031(9) 0.0283(11) -0.0095(9)
C27 0.0222(8) 0.0379(10) 0.0331(9) -0.0016(8) 0.0114(7) -0.0059(7)
C5 0.0564(14) 0.0591(14) 0.0351(11) 0.0072(10) 0.0314(10) 0.0051(12)
C23 0.0252(8) 0.0231(8) 0.0279(8) 0.0072(6) 0.0106(7) -0.0006(6)
C28 0.0331(12) 0.0481(14) 0.113(2) 0.0404(15) 0.0351(14) 0.0036(10)
C25 0.0358(13) 0.0763(19) 0.116(3) 0.0586(19) 0.0443(15) 0.0178(13)
C26 0.0160(8) 0.0561(14) 0.0589(13) 0.0262(11) 0.0150(8) 0.0061(9)

loop_
_atom_type_symbol
_atom_type_description
_atom_type_scat_dispersion_real
_atom_type_scat_dispersion_imag
_atom_type_scat_source
C C 0.0033 0.0016 'International Tables Vol C Tables 4.2.6.8 and 6.1.1.4'
O O 0.0106 0.0060 'International Tables Vol C Tables 4.2.6.8 and 6.1.1.4'
Fe Fe 0.3463 0.8444 'International Tables Vol C Tables 4.2.6.8 and 6.1.1.4'
N N 0.0061 0.0033 'International Tables Vol C Tables 4.2.6.8 and 6.1.1.4'
H H 0.0000 0.0000 'International Tables Vol C Tables 4.2.6.8 and 6.1.1.4'

loop_
_geom_angle_atom_site_label_1
_geom_angle_atom_site_label_2
_geom_angle_atom_site_label_3
_geom_angle
_geom_angle_site_symmetry_1
_geom_angle_site_symmetry_3
O1 Fe1 N1 134.44(5) . .
O1 Fe1 N1 117.12(5) . 3_666
N1 Fe1 N1 96.03(5) . 3_666
O1 Fe1 O2 102.59(5) . .
N1 Fe1 O2 99.05(5) . .
N1 Fe1 O2 102.84(5) 3_666 .
O1 Fe1 Fe1 149.62(4) . 3_666
N1 Fe1 Fe1 48.48(4) . 3_666
N1 Fe1 Fe1 47.55(4) 3_666 3_666
O2 Fe1 Fe1 106.50(3) . 3_666
C26 O2 C23 110.65(13) . .
C26 O2 Fe1 124.33(11) . .
C23 O2 Fe1 124.34(9) . .
C15 N1 Fe1 142.94(11) . .
C15 N1 Fe1 132.68(10) . 3_666
Fe1 N1 Fe1 83.97(5) . 3_666
N1 C15 C16 121.03(14) . .
N1 C15 C20 120.69(14) . .
C16 C15 C20 118.28(14) . .
C17 C16 C15 121.05(15) . .
C17 C16 H16 119.5 . .
C15 C16 H16 119.5 . .
C18 C17 C16 118.98(17) . .
C18 C17 C22 121.12(17) . .
C16 C17 C22 119.86(17) . .
C17 C22 H22A 109.5 . .
C17 C22 H22B 109.5 . .
H22A C22 H22B 109.5 . .
C17 C22 H22C 109.5 . .
H22A C22 H22C 109.5 . .
H22B C22 H22C 109.5 . .
C19 C18 C17 121.41(16) . .
C19 C18 H18 119.3 . .
C17 C18 H18 119.3 . .
C18 C19 C20 119.11(16) . .
C18 C19 C21 120.93(17) . .
C20 C19 C21 119.96(19) . .
C19 C20 C15 121.15(16) . .
C19 C20 H20 119.4 . .
C15 C20 H20 119.4 . .
C19 C21 H21A 109.5 . .
C19 C21 H21B 109.5 . .
H21A C21 H21B 109.5 . .
C19 C21 H21C 109.5 . .
H21A C21 H21C 109.5 . .
H21B C21 H21C 109.5 . .
C1 O1 Fe1 143.80(10) . .
O1 C1 C9 108.06(13) . .
O1 C1 C2 105.49(13) . .
C9 C1 C2 107.61(14) . .
O1 C1 C7 106.26(13) . .
C9 C1 C7 111.97(14) . .
C2 C1 C7 116.95(14) . .
C8 C2 C3 106.20(18) . .
C8 C2 C4 108.57(18) . .
C3 C2 C4 106.6(2) . .
C8 C2 C1 112.77(17) . .
C3 C2 C1 108.61(15) . .
C4 C2 C1 113.68(17) . .
C2 C8 H8A 109.5 . .
C2 C8 H8B 109.5 . .
H8A C8 H8B 109.5 . .
C2 C8 H8C 109.5 . .
H8A C8 H8C 109.5 . .
H8B C8 H8C 109.5 . .
C2 C4 H4A 109.5 . .
C2 C4 H4B 109.5 . .
H4A C4 H4B 109.5 . .
C2 C4 H4C 109.5 . .
H4A C4 H4C 109.5 . .
H4B C4 H4C 109.5 . .
C2 C3 H3A 109.5 . .
C2 C3 H3B 109.5 . .
H3A C3 H3B 109.5 . .
C2 C3 H3C 109.5 . .
H3A C3 H3C 109.5 . .
H3B C3 H3C 109.5 . .
C10 C9 C14 116.31(17) . .
C10 C9 C1 118.90(15) . .
C14 C9 C1 124.78(17) . .
C13 C14 C9 121.7(2) . .
C13 C14 H14 119.1 . .
C9 C14 H14 119.1 . .
C12 C13 C14 120.5(2) . .
C12 C13 H13 119.7 . .
C14 C13 H13 119.7 . .
C11 C12 C13 119.4(2) . .
C11 C12 H12 120.3 . .
C13 C12 H12 120.3 . .
C12 C11 C10 120.0(2) . .
C12 C11 H11 120.0 . .
C10 C11 H11 120.0 . .
C11 C10 C9 122.03(18) . .
C11 C10 H10 119.0 . .
C9 C10 H10 119.0 . .
C27 C7 C6 104.92(16) . .
C27 C7 C5 107.54(17) . .
C6 C7 C5 106.14(17) . .
C27 C7 C1 110.22(14) . .
C6 C7 C1 110.22(15) . .
C5 C7 C1 117.05(16) . .
C7 C6 H6A 109.5 . .
C7 C6 H6B 109.5 . .
H6A C6 H6B 109.5 . .
C7 C6 H6C 109.5 . .
H6A C6 H6C 109.5 . .
H6B C6 H6C 109.5 . .
C7 C27 H27A 109.5 . .
C7 C27 H27B 109.5 . .
H27A C27 H27B 109.5 . .
C7 C27 H27C 109.5 . .
H27A C27 H27C 109.5 . .
H27B C27 H27C 109.5 . .
C7 C5 H5A 109.5 . .
C7 C5 H5B 109.5 . .
H5A C5 H5B 109.5 . .
C7 C5 H5C 109.5 . .
H5A C5 H5C 109.5 . .
H5B C5 H5C 109.5 . .
O2 C23 C28 104.50(15) . .
O2 C23 H23A 110.9 . .
C28 C23 H23A 110.9 . .
O2 C23 H23B 110.9 . .
C28 C23 H23B 110.9 . .
H23A C23 H23B 108.9 . .
C25 C28 C23 103.69(18) . .
C25 C28 H28A 111.0 . .
C23 C28 H28A 111.0 . .
C25 C28 H28B 111.0 . .
C23 C28 H28B 111.0 . .
H28A C28 H28B 109.0 . .
C28 C25 C26 104.8(2) . .
C28 C25 H25A 110.8 . .
C26 C25 H25A 110.8 . .
C28 C25 H25B 110.8 . .
C26 C25 H25B 110.8 . .
H25A C25 H25B 108.9 . .
O2 C26 C25 104.82(16) . .
O2 C26 H26A 110.8 . .
C25 C26 H26A 110.8 . .
O2 C26 H26B 110.8 . .
C25 C26 H26B 110.8 . .
H26A C26 H26B 108.9 . .

loop_
_geom_bond_atom_site_label_1
_geom_bond_atom_site_label_2
_geom_bond_distance
_geom_bond_site_symmetry_2
Fe1 O1 1.8329(10) .
Fe1 N1 1.8748(12) .
Fe1 N1 1.9023(13) 3_666
Fe1 O2 2.0851(11) .
Fe1 Fe1 2.5268(4) 3_666
O2 C26 1.439(2) .
O2 C23 1.4619(19) .
N1 C15 1.3841(19) .
N1 Fe1 1.9023(13) 3_666
C15 C16 1.408(2) .
C15 C20 1.410(2) .
C16 C17 1.400(2) .
C16 H16 0.9500 .
C17 C18 1.395(3) .
C17 C22 1.510(3) .
C22 H22A 0.9800 .
C22 H22B 0.9800 .
C22 H22C 0.9800 .
C18 C19 1.393(3) .
C18 H18 0.9500 .
C19 C20 1.395(2) .
C19 C21 1.507(3) .
C20 H20 0.9500 .
C21 H21A 0.9800 .
C21 H21B 0.9800 .
C21 H21C 0.9800 .
O1 C1 1.4077(18) .
C1 C9 1.553(2) .
C1 C2 1.606(2) .
C1 C7 1.613(3) .
C2 C8 1.531(3) .
C2 C3 1.539(3) .
C2 C4 1.553(3) .
C8 H8A 0.9800 .
C8 H8B 0.9800 .
C8 H8C 0.9800 .
C4 H4A 0.9800 .
C4 H4B 0.9800 .
C4 H4C 0.9800 .
C3 H3A 0.9800 .
C3 H3B 0.9800 .
C3 H3C 0.9800 .
C9 C10 1.400(3) .
C9 C14 1.400(3) .
C14 C13 1.384(3) .
C14 H14 0.9500 .
C13 C12 1.382(4) .
C13 H13 0.9500 .
C12 C11 1.376(3) .
C12 H12 0.9500 .
C11 C10 1.392(3) .
C11 H11 0.9500 .
C10 H10 0.9500 .
C7 C27 1.537(3) .
C7 C6 1.541(3) .
C7 C5 1.548(3) .
C6 H6A 0.9800 .
C6 H6B 0.9800 .
C6 H6C 0.9800 .
C27 H27A 0.9800 .
C27 H27B 0.9800 .
C27 H27C 0.9800 .
C5 H5A 0.9800 .
C5 H5B 0.9800 .
C5 H5C 0.9800 .
C23 C28 1.498(3) .
C23 H23A 0.9900 .
C23 H23B 0.9900 .
C28 C25 1.489(4) .
C28 H28A 0.9900 .
C28 H28B 0.9900 .
C25 C26 1.497(3) .
C25 H25A 0.9900 .
C25 H25B 0.9900 .
C26 H26A 0.9900 .
C26 H26B 0.9900 .

loop_
_geom_torsion_atom_site_label_1
_geom_torsion_atom_site_label_2
_geom_torsion_atom_site_label_3
_geom_torsion_atom_site_label_4
_geom_torsion
_geom_torsion_site_symmetry_1
_geom_torsion_site_symmetry_4
O1 Fe1 O2 C26 74.02(16) . .
N1 Fe1 O2 C26 -146.34(16) . .
N1 Fe1 O2 C26 -47.98(16) 3_666 .
Fe1 Fe1 O2 C26 -97.10(16) 3_666 .
O1 Fe1 O2 C23 -116.25(12) . .
N1 Fe1 O2 C23 23.39(13) . .
N1 Fe1 O2 C23 121.75(12) 3_666 .
Fe1 Fe1 O2 C23 72.62(12) 3_666 .
O1 Fe1 N1 C15 49.3(2) . .
N1 Fe1 N1 C15 -172.4(2) 3_666 .
O2 Fe1 N1 C15 -68.37(18) . .
Fe1 Fe1 N1 C15 -172.4(2) 3_666 .
O1 Fe1 N1 Fe1 -138.21(6) . 3_666
N1 Fe1 N1 Fe1 0.0 3_666 3_666
O2 Fe1 N1 Fe1 104.07(5) . 3_666
Fe1 N1 C15 C16 -10.0(3) . .
Fe1 N1 C15 C16 -179.79(11) 3_666 .
Fe1 N1 C15 C20 170.52(13) . .
Fe1 N1 C15 C20 0.8(2) 3_666 .
N1 C15 C16 C17 -178.98(14) . .
C20 C15 C16 C17 0.5(2) . .
C15 C16 C17 C18 -1.3(2) . .
C15 C16 C17 C22 176.40(16) . .
C16 C17 C18 C19 1.3(3) . .
C22 C17 C18 C19 -176.37(17) . .
C17 C18 C19 C20 -0.5(3) . .
C17 C18 C19 C21 179.22(18) . .
C18 C19 C20 C15 -0.4(3) . .
C21 C19 C20 C15 179.91(17) . .
N1 C15 C20 C19 179.85(15) . .
C16 C15 C20 C19 0.4(2) . .
N1 Fe1 O1 C1 -5.3(2) . .
N1 Fe1 O1 C1 -137.21(17) 3_666 .
O2 Fe1 O1 C1 111.07(18) . .
Fe1 Fe1 O1 C1 -85.94(19) 3_666 .
Fe1 O1 C1 C9 -60.4(2) . .
Fe1 O1 C1 C2 -175.22(14) . .
Fe1 O1 C1 C7 60.0(2) . .
O1 C1 C2 C8 -66.32(19) . .
C9 C1 C2 C8 178.51(16) . .
C7 C1 C2 C8 51.5(2) . .
O1 C1 C2 C3 51.1(2) . .
C9 C1 C2 C3 -64.07(19) . .
C7 C1 C2 C3 168.94(16) . .
O1 C1 C2 C4 169.55(19) . .
C9 C1 C2 C4 54.4(2) . .
C7 C1 C2 C4 -72.6(2) . .
O1 C1 C9 C10 -21.2(2) . .
C2 C1 C9 C10 92.28(17) . .
C7 C1 C9 C10 -137.87(15) . .
O1 C1 C9 C14 159.51(16) . .
C2 C1 C9 C14 -87.0(2) . .
C7 C1 C9 C14 42.8(2) . .
C10 C9 C14 C13 2.6(3) . .
C1 C9 C14 C13 -178.12(18) . .
C9 C14 C13 C12 -1.8(3) . .
C14 C13 C12 C11 -0.3(3) . .
C13 C12 C11 C10 1.4(3) . .
C12 C11 C10 C9 -0.6(3) . .
C14 C9 C10 C11 -1.4(3) . .
C1 C9 C10 C11 179.28(16) . .
O1 C1 C7 C27 -79.60(17) . .
C9 C1 C7 C27 38.16(18) . .
C2 C1 C7 C27 162.98(15) . .
O1 C1 C7 C6 35.74(19) . .
C9 C1 C7 C6 153.50(15) . .
C2 C1 C7 C6 -81.67(19) . .
O1 C1 C7 C5 157.12(16) . .
C9 C1 C7 C5 -85.11(19) . .
C2 C1 C7 C5 39.7(2) . .
C26 O2 C23 C28 -12.2(2) . .
Fe1 O2 C23 C28 176.87(16) . .
O2 C23 C28 C25 28.5(3) . .
C23 C28 C25 C26 -34.4(3) . .
C23 O2 C26 C25 -9.1(3) . .
Fe1 O2 C26 C25 161.80(19) . .
C28 C25 C26 O2 27.1(3) . .
